data_4085582
loop_
_publ_author_name
'Bola\~no, Tamara'
'Esteruelas, Miguel A.'
'Fern\'andez, Israel'
'O\~nate, Enrique'
'Palacios, Adri\'an'
'Tsai, Jui-Yi'
'Xia, Chuanjun'

_publ_section_title
;
 Osmium(II)--Bis(dihydrogen) Complexes ContainingCaryl,CNHC--Chelate
 Ligands: Preparation, Bonding Situation, and Acidity
;
_journal_issue 4
_journal_name_full Organometallics
_journal_page_first 778
_journal_paper_doi 10.1021/om501275c
_journal_volume 34
_journal_year 2015
_chemical_formula_sum 'C28 H54 N2 Os P2'
_chemical_formula_weight 670.87
_chemical_name_systematic
; 
 ? 
;
_space_group_IT_number 2
_symmetry_cell_setting triclinic
_symmetry_space_group_name_Hall '-P 1'
_symmetry_space_group_name_H-M 'P -1'
_atom_sites_solution_hydrogens geom
_atom_sites_solution_primary direct
_atom_sites_solution_secondary difmap
_audit_creation_method SHELXL-97
_cell_angle_alpha 79.6040(10)
_cell_angle_beta 89.3470(10)
_cell_angle_gamma 79.0970(10)
_cell_formula_units_Z 2
_cell_length_a 9.0462(4)
_cell_length_b 11.6082(5)
_cell_length_c 14.7453(7)
_cell_measurement_reflns_used 9955
_cell_measurement_temperature 100(2)
_cell_measurement_theta_max 29
_cell_measurement_theta_min 2
_cell_volume 1495.08(12)
_computing_cell_refinement 'SAINT+ v. 7.56a (Bruker AXS, 2008)'
_computing_data_collection 'apex2 v. 7.0 (Bruker AXS, 2009)'
_computing_data_reduction 'SAINT+ v. 7.56a (Bruker AXS, 2008)'
_computing_molecular_graphics 'XP, SHELXTL v. 6.14 (Bruker, 2000)'
_computing_publication_material 'XCIF, SHELXTL v. 6.14 (Bruker, 2000)'
_computing_structure_refinement 'SHELXL-97 (Sheldrick, 1997)'
_computing_structure_solution 'SHELXS-97 (Sheldrick, 1990)'
_diffrn_ambient_temperature 100(2)
_diffrn_detector_area_resol_mean 8.26
_diffrn_measured_fraction_theta_full 0.981
_diffrn_measured_fraction_theta_max 0.911
_diffrn_measurement_device_type 'Bruker APEX DUO system'
_diffrn_measurement_method '\w rotations with narrow frames'
_diffrn_radiation_monochromator graphite
_diffrn_radiation_source 'normal-focus sealed tube'
_diffrn_radiation_type MoK\a
_diffrn_radiation_wavelength 0.71073
_diffrn_reflns_av_R_equivalents 0.0232
_diffrn_reflns_av_sigmaI/netI 0.0293
_diffrn_reflns_limit_h_max 11
_diffrn_reflns_limit_h_min -11
_diffrn_reflns_limit_k_max 15
_diffrn_reflns_limit_k_min -15
_diffrn_reflns_limit_l_max 19
_diffrn_reflns_limit_l_min -19
_diffrn_reflns_number 18182
_diffrn_reflns_theta_full 27.50
_diffrn_reflns_theta_max 28.55
_diffrn_reflns_theta_min 1.40
_diffrn_standards_decay_% 0
_exptl_absorpt_coefficient_mu 4.390
_exptl_absorpt_correction_T_max 0.862
_exptl_absorpt_correction_T_min 0.749
_exptl_absorpt_correction_type multi-scan
_exptl_absorpt_process_details
;
Absorption correction performed with SADABS program. This is based on the
method of Blessing: Blessing, R. H., Acta Crystallogr., Sect. A 1995, 51, 33.

SADABS: Area-Detector Absorption Correction. Bruker-AXS 
within SAINT+ package, v. 6.1 (2000).
;
_exptl_crystal_colour colourless
_exptl_crystal_density_diffrn 1.490
_exptl_crystal_density_method 'not measured'
_exptl_crystal_description 'irregular block'
_exptl_crystal_F_000 684
_exptl_crystal_size_max 0.16
_exptl_crystal_size_mid 0.08
_exptl_crystal_size_min 0.08
_refine_diff_density_max 1.049
_refine_diff_density_min -0.548
_refine_diff_density_rms 0.093
_refine_ls_extinction_method none
_refine_ls_goodness_of_fit_ref 1.042
_refine_ls_hydrogen_treatment mixed
_refine_ls_matrix_type full
_refine_ls_number_parameters 320
_refine_ls_number_reflns 6940
_refine_ls_number_restraints 3
_refine_ls_restrained_S_all 1.042
_refine_ls_R_factor_all 0.0235
_refine_ls_R_factor_gt 0.0209
_refine_ls_shift/su_max 0.027
_refine_ls_shift/su_mean 0.000
_refine_ls_structure_factor_coef Fsqd
_refine_ls_weighting_details 'calc w=1/[\s^2^(Fo^2^)+(0.0189P)^2^+1.2374P] where P=(Fo^2^+2Fc^2^)/3'
_refine_ls_weighting_scheme calc
_refine_ls_wR_factor_gt 0.0453
_refine_ls_wR_factor_ref 0.0467
_reflns_number_gt 6553
_reflns_number_total 6940
_reflns_threshold_expression >2sigma(I)
_cod_data_source_file om501275c_si_001.cif
_cod_data_source_block 4-enrique208
_cod_original_sg_symbol_H-M P-1
_cod_database_code 4085582
_shelx_f_squared_multiplier 1.000

loop_
_symmetry_equiv_pos_as_xyz
'x, y, z'
'-x, -y, -z'

loop_
_atom_site_label
_atom_site_type_symbol
_atom_site_fract_x
_atom_site_fract_y
_atom_site_fract_z
_atom_site_U_iso_or_equiv
_atom_site_adp_type
_atom_site_occupancy
_atom_site_symmetry_multiplicity
_atom_site_calc_flag
_atom_site_refinement_flags
Os Os 0.307480(11) 0.199090(9) 0.260835(7) 0.01364(3) Uani 1 1 d D
H01 H 0.1362(13) 0.208(2) 0.2346(18) 0.016 Uiso 1 1 d D
H02 H 0.218(3) 0.149(2) 0.3465(13) 0.016 Uiso 1 1 d D
H03 H 0.391(3) 0.138(2) 0.3556(11) 0.016 Uiso 1 1 d D
P1 P 0.33359(8) 0.00861(6) 0.22327(4) 0.01602(13) Uani 1 1 d .
P2 P 0.23847(8) 0.37267(6) 0.32351(5) 0.01712(13) Uani 1 1 d .
N1 N 0.6670(3) 0.1813(2) 0.26862(16) 0.0216(5) Uani 1 1 d .
N2 N 0.5552(2) 0.26831(19) 0.14027(15) 0.0174(4) Uani 1 1 d .
C1 C 0.5279(3) 0.2129(2) 0.22764(18) 0.0170(5) Uani 1 1 d .
C2 C 0.6995(3) 0.1251(3) 0.3642(2) 0.0323(7) Uani 1 1 d .
H2A H 0.6049 0.1205 0.3965 0.048 Uiso 1 1 calc R
H2B H 0.7571 0.1723 0.3938 0.048 Uiso 1 1 calc R
H2C H 0.7586 0.0445 0.3671 0.048 Uiso 1 1 calc R
C3 C 0.7758(3) 0.2187(3) 0.2087(2) 0.0257(6) Uani 1 1 d .
H3 H 0.8804 0.2079 0.2224 0.031 Uiso 1 1 calc R
C4 C 0.7063(3) 0.2723(3) 0.1286(2) 0.0232(6) Uani 1 1 d .
H4 H 0.7515 0.3065 0.0745 0.028 Uiso 1 1 calc R
C5 C 0.4285(3) 0.3119(2) 0.07912(18) 0.0173(5) Uani 1 1 d .
C6 C 0.2920(3) 0.2921(2) 0.12031(17) 0.0173(5) Uani 1 1 d .
C7 C 0.1655(3) 0.3406(2) 0.06164(19) 0.0226(6) Uani 1 1 d .
H7 H 0.0688 0.3321 0.0844 0.027 Uiso 1 1 calc R
C8 C 0.1755(3) 0.4006(3) -0.02836(19) 0.0259(6) Uani 1 1 d .
H8 H 0.0864 0.4324 -0.0649 0.031 Uiso 1 1 calc R
C9 C 0.3145(4) 0.4144(3) -0.0651(2) 0.0272(6) Uani 1 1 d .
H9 H 0.3212 0.4541 -0.1268 0.033 Uiso 1 1 calc R
C10 C 0.4431(3) 0.3694(2) -0.01050(19) 0.0225(6) Uani 1 1 d .
H10 H 0.5395 0.3778 -0.0340 0.027 Uiso 1 1 calc R
C11 C 0.2463(3) -0.0998(2) 0.30516(19) 0.0238(6) Uani 1 1 d .
H11 H 0.2711 -0.1785 0.2844 0.029 Uiso 1 1 calc R
C12 C 0.3131(4) -0.1170(3) 0.40292(19) 0.0316(7) Uani 1 1 d .
H12A H 0.2773 -0.0451 0.4291 0.047 Uiso 1 1 calc R
H12B H 0.4233 -0.1312 0.4004 0.047 Uiso 1 1 calc R
H12C H 0.2816 -0.1856 0.4417 0.047 Uiso 1 1 calc R
C13 C 0.0750(4) -0.0664(3) 0.3089(2) 0.0346(7) Uani 1 1 d .
H13A H 0.0388 -0.1200 0.3598 0.052 Uiso 1 1 calc R
H13B H 0.0299 -0.0739 0.2506 0.052 Uiso 1 1 calc R
H13C H 0.0463 0.0161 0.3187 0.052 Uiso 1 1 calc R
C14 C 0.2597(3) 0.0028(2) 0.10690(18) 0.0216(6) Uani 1 1 d .
H14 H 0.3204 0.0487 0.0619 0.026 Uiso 1 1 calc R
C15 C 0.2789(4) -0.1209(3) 0.0804(2) 0.0344(7) Uani 1 1 d .
H15A H 0.2271 -0.1722 0.1248 0.052 Uiso 1 1 calc R
H15B H 0.3863 -0.1563 0.0810 0.052 Uiso 1 1 calc R
H15C H 0.2357 -0.1133 0.0185 0.052 Uiso 1 1 calc R
C16 C 0.0959(3) 0.0672(3) 0.0880(2) 0.0281(6) Uani 1 1 d .
H16A H 0.0792 0.0961 0.0215 0.042 Uiso 1 1 calc R
H16B H 0.0753 0.1349 0.1204 0.042 Uiso 1 1 calc R
H16C H 0.0284 0.0118 0.1098 0.042 Uiso 1 1 calc R
C17 C 0.5329(3) -0.0736(2) 0.2252(2) 0.0240(6) Uani 1 1 d .
H17 H 0.5847 -0.0489 0.2760 0.029 Uiso 1 1 calc R
C18 C 0.6148(4) -0.0316(3) 0.1372(2) 0.0323(7) Uani 1 1 d .
H18A H 0.7238 -0.0558 0.1482 0.049 Uiso 1 1 calc R
H18B H 0.5883 0.0555 0.1203 0.049 Uiso 1 1 calc R
H18C H 0.5845 -0.0677 0.0869 0.049 Uiso 1 1 calc R
C19 C 0.5653(4) -0.2113(3) 0.2467(2) 0.0321(7) Uani 1 1 d .
H19A H 0.5222 -0.2417 0.1972 0.048 Uiso 1 1 calc R
H19B H 0.5198 -0.2388 0.3053 0.048 Uiso 1 1 calc R
H19C H 0.6743 -0.2407 0.2511 0.048 Uiso 1 1 calc R
C20 C 0.1230(3) 0.3515(3) 0.4290(2) 0.0274(6) Uani 1 1 d .
H20 H 0.0897 0.4317 0.4463 0.033 Uiso 1 1 calc R
C21 C -0.0190(4) 0.3048(3) 0.4111(3) 0.0398(8) Uani 1 1 d .
H21A H 0.0086 0.2206 0.4053 0.060 Uiso 1 1 calc R
H21B H -0.0691 0.3512 0.3538 0.060 Uiso 1 1 calc R
H21C H -0.0874 0.3125 0.4625 0.060 Uiso 1 1 calc R
C22 C 0.2127(4) 0.2702(3) 0.5117(2) 0.0376(8) Uani 1 1 d .
H22A H 0.1454 0.2573 0.5636 0.056 Uiso 1 1 calc R
H22B H 0.2932 0.3080 0.5297 0.056 Uiso 1 1 calc R
H22C H 0.2568 0.1934 0.4948 0.056 Uiso 1 1 calc R
C23 C 0.1136(3) 0.4986(3) 0.2458(2) 0.0266(6) Uani 1 1 d .
H23 H 0.0516 0.4594 0.2094 0.032 Uiso 1 1 calc R
C24 C 0.2044(4) 0.5675(3) 0.1744(2) 0.0332(7) Uani 1 1 d .
H24A H 0.1366 0.6163 0.1248 0.050 Uiso 1 1 calc R
H24B H 0.2803 0.5110 0.1485 0.050 Uiso 1 1 calc R
H24C H 0.2545 0.6193 0.2041 0.050 Uiso 1 1 calc R
C25 C -0.0009(4) 0.5864(3) 0.2903(3) 0.0425(9) Uani 1 1 d .
H25A H 0.0529 0.6299 0.3259 0.064 Uiso 1 1 calc R
H25B H -0.0651 0.5422 0.3315 0.064 Uiso 1 1 calc R
H25C H -0.0635 0.6431 0.2420 0.064 Uiso 1 1 calc R
C26 C 0.3904(3) 0.4373(2) 0.3699(2) 0.0236(6) Uani 1 1 d .
H26 H 0.4431 0.3725 0.4194 0.028 Uiso 1 1 calc R
C27 C 0.5132(4) 0.4664(3) 0.3024(2) 0.0308(7) Uani 1 1 d .
H27A H 0.4770 0.5431 0.2617 0.046 Uiso 1 1 calc R
H27B H 0.5383 0.4036 0.2653 0.046 Uiso 1 1 calc R
H27C H 0.6032 0.4712 0.3369 0.046 Uiso 1 1 calc R
C28 C 0.3365(4) 0.5443(3) 0.4183(2) 0.0314(7) Uani 1 1 d .
H28A H 0.4235 0.5668 0.4446 0.047 Uiso 1 1 calc R
H28B H 0.2680 0.5223 0.4676 0.047 Uiso 1 1 calc R
H28C H 0.2836 0.6118 0.3734 0.047 Uiso 1 1 calc R

loop_
_atom_site_aniso_label
_atom_site_aniso_U_11
_atom_site_aniso_U_22
_atom_site_aniso_U_33
_atom_site_aniso_U_23
_atom_site_aniso_U_13
_atom_site_aniso_U_12
Os 0.01431(5) 0.01309(5) 0.01414(5) -0.00394(3) 0.00220(3) -0.00287(3)
P1 0.0201(3) 0.0135(3) 0.0149(3) -0.0036(2) 0.0026(3) -0.0036(3)
P2 0.0183(3) 0.0155(3) 0.0189(3) -0.0066(2) 0.0034(3) -0.0036(3)
N1 0.0162(11) 0.0292(13) 0.0207(11) -0.0069(9) 0.0018(9) -0.0051(10)
N2 0.0164(11) 0.0170(11) 0.0200(11) -0.0047(8) 0.0048(9) -0.0052(9)
C1 0.0163(12) 0.0168(13) 0.0192(13) -0.0060(10) -0.0002(10) -0.0035(10)
C2 0.0239(16) 0.047(2) 0.0245(15) -0.0054(13) -0.0046(12) -0.0031(14)
C3 0.0147(13) 0.0342(16) 0.0316(16) -0.0116(13) 0.0067(11) -0.0080(12)
C4 0.0205(14) 0.0255(15) 0.0261(14) -0.0085(11) 0.0082(11) -0.0079(11)
C5 0.0208(13) 0.0139(12) 0.0182(12) -0.0055(9) 0.0017(10) -0.0031(10)
C6 0.0221(13) 0.0138(12) 0.0169(12) -0.0046(9) 0.0023(10) -0.0038(10)
C7 0.0226(14) 0.0215(14) 0.0243(14) -0.0069(11) 0.0000(11) -0.0029(11)
C8 0.0315(16) 0.0215(14) 0.0215(14) -0.0021(11) -0.0069(12) 0.0015(12)
C9 0.0405(18) 0.0204(14) 0.0188(13) -0.0021(11) 0.0027(12) -0.0027(13)
C10 0.0290(15) 0.0186(13) 0.0213(13) -0.0063(10) 0.0079(11) -0.0062(11)
C11 0.0353(16) 0.0158(13) 0.0220(14) -0.0042(10) 0.0060(12) -0.0087(12)
C12 0.054(2) 0.0202(15) 0.0195(14) -0.0016(11) 0.0074(14) -0.0076(14)
C13 0.0357(18) 0.0326(17) 0.0388(18) -0.0041(14) 0.0152(14) -0.0179(14)
C14 0.0329(16) 0.0181(13) 0.0157(12) -0.0048(10) 0.0000(11) -0.0076(12)
C15 0.057(2) 0.0223(15) 0.0269(16) -0.0101(12) 0.0003(15) -0.0092(15)
C16 0.0289(16) 0.0283(16) 0.0292(16) -0.0077(12) -0.0067(12) -0.0079(13)
C17 0.0242(15) 0.0189(14) 0.0278(15) -0.0069(11) 0.0031(12) 0.0006(11)
C18 0.0299(17) 0.0260(16) 0.0421(18) -0.0110(13) 0.0180(14) -0.0043(13)
C19 0.0432(19) 0.0176(14) 0.0317(16) -0.0058(12) 0.0026(14) 0.0052(13)
C20 0.0298(16) 0.0266(15) 0.0294(15) -0.0126(12) 0.0131(13) -0.0077(12)
C21 0.0306(18) 0.041(2) 0.056(2) -0.0233(17) 0.0252(16) -0.0163(15)
C22 0.055(2) 0.0377(19) 0.0226(15) -0.0088(13) 0.0138(15) -0.0125(16)
C23 0.0262(15) 0.0202(14) 0.0319(16) -0.0073(12) -0.0045(12) 0.0023(12)
C24 0.051(2) 0.0166(14) 0.0303(16) 0.0003(12) -0.0044(15) -0.0067(14)
C25 0.0369(19) 0.0298(18) 0.057(2) -0.0176(16) -0.0058(17) 0.0124(15)
C26 0.0279(15) 0.0197(14) 0.0260(14) -0.0096(11) 0.0013(12) -0.0061(11)
C27 0.0297(16) 0.0273(16) 0.0424(18) -0.0160(14) 0.0082(14) -0.0143(13)
C28 0.0380(18) 0.0273(16) 0.0345(17) -0.0161(13) -0.0006(14) -0.0101(14)

loop_
_atom_type_symbol
_atom_type_description
_atom_type_scat_dispersion_real
_atom_type_scat_dispersion_imag
_atom_type_scat_source
C C 0.0033 0.0016 'International Tables Vol C Tables 4.2.6.8 and 6.1.1.4'
H H 0.0000 0.0000 'International Tables Vol C Tables 4.2.6.8 and 6.1.1.4'
N N 0.0061 0.0033 'International Tables Vol C Tables 4.2.6.8 and 6.1.1.4'
O O 0.0106 0.0060 'International Tables Vol C Tables 4.2.6.8 and 6.1.1.4'
P P 0.1023 0.0942 'International Tables Vol C Tables 4.2.6.8 and 6.1.1.4'
Os Os -1.2165 7.6030 'International Tables Vol C Tables 4.2.6.8 and 6.1.1.4'

loop_
_geom_angle_atom_site_label_1
_geom_angle_atom_site_label_2
_geom_angle_atom_site_label_3
_geom_angle
C1 Os C6 75.60(10)
C1 Os P2 99.00(7)
C6 Os P2 94.48(7)
C1 Os P1 93.21(7)
C6 Os P1 95.14(7)
P2 Os P1 166.01(2)
C1 Os H01 152.5(10)
C6 Os H01 77.5(10)
P2 Os H01 88.8(10)
P1 Os H01 83.4(10)
C1 Os H02 138.5(10)
C6 Os H02 145.9(10)
P2 Os H02 80.7(10)
P1 Os H02 85.6(10)
H01 Os H02 68.7(14)
C1 Os H03 79.4(10)
C6 Os H03 155.0(10)
P2 Os H03 87.5(10)
P1 Os H03 88.1(10)
H01 Os H03 127.5(14)
H02 Os H03 59.1(13)
C11 P1 C14 105.15(13)
C11 P1 C17 100.99(13)
C14 P1 C17 103.79(13)
C11 P1 Os 115.13(9)
C14 P1 Os 115.87(9)
C17 P1 Os 114.19(9)
C20 P2 C26 99.38(13)
C20 P2 C23 102.20(14)
C26 P2 C23 106.88(13)
C20 P2 Os 113.25(10)
C26 P2 Os 118.62(9)
C23 P2 Os 114.33(10)
C1 N1 C3 111.1(2)
C1 N1 C2 125.4(2)
C3 N1 C2 123.3(2)
C1 N2 C4 111.8(2)
C1 N2 C5 116.8(2)
C4 N2 C5 131.4(2)
N1 C1 N2 103.3(2)
N1 C1 Os 138.45(19)
N2 C1 Os 118.27(18)
N1 C2 H2A 109.5
N1 C2 H2B 109.5
H2A C2 H2B 109.5
N1 C2 H2C 109.5
H2A C2 H2C 109.5
H2B C2 H2C 109.5
C4 C3 N1 107.5(2)
C4 C3 H3 126.2
N1 C3 H3 126.2
C3 C4 N2 106.3(2)
C3 C4 H4 126.8
N2 C4 H4 126.8
C10 C5 C6 125.5(3)
C10 C5 N2 121.6(2)
C6 C5 N2 112.9(2)
C7 C6 C5 113.1(2)
C7 C6 Os 130.4(2)
C5 C6 Os 116.41(19)
C8 C7 C6 123.0(3)
C8 C7 H7 118.5
C6 C7 H7 118.5
C9 C8 C7 120.7(3)
C9 C8 H8 119.7
C7 C8 H8 119.7
C10 C9 C8 119.0(3)
C10 C9 H9 120.5
C8 C9 H9 120.5
C9 C10 C5 118.7(3)
C9 C10 H10 120.7
C5 C10 H10 120.7
C13 C11 C12 108.9(2)
C13 C11 P1 114.1(2)
C12 C11 P1 111.0(2)
C13 C11 H11 107.5
C12 C11 H11 107.5
P1 C11 H11 107.5
C11 C12 H12A 109.5
C11 C12 H12B 109.5
H12A C12 H12B 109.5
C11 C12 H12C 109.5
H12A C12 H12C 109.5
H12B C12 H12C 109.5
C11 C13 H13A 109.5
C11 C13 H13B 109.5
H13A C13 H13B 109.5
C11 C13 H13C 109.5
H13A C13 H13C 109.5
H13B C13 H13C 109.5
C16 C14 C15 109.1(2)
C16 C14 P1 113.67(19)
C15 C14 P1 116.5(2)
C16 C14 H14 105.5
C15 C14 H14 105.5
P1 C14 H14 105.5
C14 C15 H15A 109.5
C14 C15 H15B 109.5
H15A C15 H15B 109.5
C14 C15 H15C 109.5
H15A C15 H15C 109.5
H15B C15 H15C 109.5
C14 C16 H16A 109.5
C14 C16 H16B 109.5
H16A C16 H16B 109.5
C14 C16 H16C 109.5
H16A C16 H16C 109.5
H16B C16 H16C 109.5
C18 C17 C19 109.0(2)
C18 C17 P1 111.8(2)
C19 C17 P1 119.2(2)
C18 C17 H17 105.3
C19 C17 H17 105.3
P1 C17 H17 105.3
C17 C18 H18A 109.5
C17 C18 H18B 109.5
H18A C18 H18B 109.5
C17 C18 H18C 109.5
H18A C18 H18C 109.5
H18B C18 H18C 109.5
C17 C19 H19A 109.5
C17 C19 H19B 109.5
H19A C19 H19B 109.5
C17 C19 H19C 109.5
H19A C19 H19C 109.5
H19B C19 H19C 109.5
C21 C20 C22 110.0(3)
C21 C20 P2 112.0(2)
C22 C20 P2 112.8(2)
C21 C20 H20 107.3
C22 C20 H20 107.3
P2 C20 H20 107.3
C20 C21 H21A 109.5
C20 C21 H21B 109.5
H21A C21 H21B 109.5
C20 C21 H21C 109.5
H21A C21 H21C 109.5
H21B C21 H21C 109.5
C20 C22 H22A 109.5
C20 C22 H22B 109.5
H22A C22 H22B 109.5
C20 C22 H22C 109.5
H22A C22 H22C 109.5
H22B C22 H22C 109.5
C24 C23 C25 110.0(3)
C24 C23 P2 111.7(2)
C25 C23 P2 118.3(2)
C24 C23 H23 105.2
C25 C23 H23 105.2
P2 C23 H23 105.2
C23 C24 H24A 109.5
C23 C24 H24B 109.5
H24A C24 H24B 109.5
C23 C24 H24C 109.5
H24A C24 H24C 109.5
H24B C24 H24C 109.5
C23 C25 H25A 109.5
C23 C25 H25B 109.5
H25A C25 H25B 109.5
C23 C25 H25C 109.5
H25A C25 H25C 109.5
H25B C25 H25C 109.5
C27 C26 C28 109.0(2)
C27 C26 P2 115.8(2)
C28 C26 P2 115.9(2)
C27 C26 H26 105.0
C28 C26 H26 105.0
P2 C26 H26 105.0
C26 C27 H27A 109.5
C26 C27 H27B 109.5
H27A C27 H27B 109.5
C26 C27 H27C 109.5
H27A C27 H27C 109.5
H27B C27 H27C 109.5
C26 C28 H28A 109.5
C26 C28 H28B 109.5
H28A C28 H28B 109.5
C26 C28 H28C 109.5
H28A C28 H28C 109.5
H28B C28 H28C 109.5

loop_
_geom_bond_atom_site_label_1
_geom_bond_atom_site_label_2
_geom_bond_distance
Os C1 2.076(3)
Os C6 2.150(3)
Os P2 2.3424(7)
Os P1 2.3437(7)
Os H01 1.581(10)
Os H02 1.577(10)
Os H03 1.577(10)
P1 C11 1.864(3)
P1 C14 1.866(3)
P1 C17 1.872(3)
P2 C20 1.869(3)
P2 C26 1.875(3)
P2 C23 1.877(3)
N1 C1 1.359(3)
N1 C3 1.393(3)
N1 C2 1.451(4)
N2 C1 1.374(3)
N2 C4 1.385(3)
N2 C5 1.422(3)
C2 H2A 0.9800
C2 H2B 0.9800
C2 H2C 0.9800
C3 C4 1.334(4)
C3 H3 0.9500
C4 H4 0.9500
C5 C10 1.386(4)
C5 C6 1.409(4)
C6 C7 1.407(4)
C7 C8 1.393(4)
C7 H7 0.9500
C8 C9 1.389(4)
C8 H8 0.9500
C9 C10 1.384(4)
C9 H9 0.9500
C10 H10 0.9500
C11 C13 1.528(4)
C11 C12 1.534(4)
C11 H11 1.0000
C12 H12A 0.9800
C12 H12B 0.9800
C12 H12C 0.9800
C13 H13A 0.9800
C13 H13B 0.9800
C13 H13C 0.9800
C14 C16 1.532(4)
C14 C15 1.534(4)
C14 H14 1.0000
C15 H15A 0.9800
C15 H15B 0.9800
C15 H15C 0.9800
C16 H16A 0.9800
C16 H16B 0.9800
C16 H16C 0.9800
C17 C18 1.535(4)
C17 C19 1.543(4)
C17 H17 1.0000
C18 H18A 0.9800
C18 H18B 0.9800
C18 H18C 0.9800
C19 H19A 0.9800
C19 H19B 0.9800
C19 H19C 0.9800
C20 C21 1.529(4)
C20 C22 1.535(5)
C20 H20 1.0000
C21 H21A 0.9800
C21 H21B 0.9800
C21 H21C 0.9800
C22 H22A 0.9800
C22 H22B 0.9800
C22 H22C 0.9800
C23 C24 1.534(4)
C23 C25 1.539(4)
C23 H23 1.0000
C24 H24A 0.9800
C24 H24B 0.9800
C24 H24C 0.9800
C25 H25A 0.9800
C25 H25B 0.9800
C25 H25C 0.9800
C26 C27 1.528(4)
C26 C28 1.540(4)
C26 H26 1.0000
C27 H27A 0.9800
C27 H27B 0.9800
C27 H27C 0.9800
C28 H28A 0.9800
C28 H28B 0.9800
C28 H28C 0.9800
